data_7131447
loop_
_publ_author_name
'Huang, Fen'
'Tao, Ling-Fei'
'Liu, Jiyong'
'Qian, Linghui'
'Liao, Jia-Yu'

_publ_section_title
;
 Diastereo- and enantioselective synthesis of biaryl aldehydes bearing
 both axial and central chirality.
;
_journal_issue 30
_journal_name_full 'Chemical communications (Cambridge, England)'
_journal_page_first 4487
_journal_page_last 4490
_journal_paper_doi 10.1039/d3cc00708a
_journal_volume 59
_journal_year 2023
_chemical_absolute_configuration ad
_chemical_formula_moiety 'C41 H32 N O3 P'
_chemical_formula_sum 'C41 H32 N O3 P'
_chemical_formula_weight 617.64
_space_group_crystal_system orthorhombic
_space_group_IT_number 18
_space_group_name_Hall 'P 2 2ab'
_space_group_name_H-M_alt 'P 21 21 2'
_atom_sites_solution_hydrogens geom
_audit_creation_date 2022-12-09
_audit_creation_method
;
Olex2 1.5
(compiled 2022.04.07 svn.rca3783a0 for OlexSys, GUI svn.r6498)
;
_audit_update_record
;
2023-02-13 deposited with the CCDC.	2023-03-21 downloaded from the CCDC.
;
_cell_angle_alpha 90
_cell_angle_beta 90
_cell_angle_gamma 90
_cell_formula_units_Z 4
_cell_length_a 13.7964(3)
_cell_length_b 25.0930(6)
_cell_length_c 10.7544(3)
_cell_measurement_reflns_used 9975
_cell_measurement_temperature 298.00
_cell_measurement_theta_max 67.80
_cell_measurement_theta_min 3.52
_cell_volume 3723.10(16)
_computing_cell_refinement 'SAINT V8.40B (Bruker Nano, Inc., 2019)'
_computing_data_collection 'Bruker Instrument Service vV6.2.14'
_computing_data_reduction 'SAINT V8.40B (Bruker Nano, Inc., 2019)'
_computing_molecular_graphics 'Olex2 1.5 (Dolomanov et al., 2009)'
_computing_publication_material 'Olex2 1.5 (Dolomanov et al., 2009)'
_computing_structure_refinement 'SHELXL 2018/3 (Sheldrick, 2015)'
_computing_structure_solution 'SHELXT 2018/2 (Sheldrick, 2018)'
_diffrn_ambient_temperature 298.00
_diffrn_measured_fraction_theta_full 0.993
_diffrn_measured_fraction_theta_max 0.993
_diffrn_measurement_device_type 'zju Bruker D8 VENTURE'
_diffrn_measurement_method '\w and \f scans'
_diffrn_radiation_type CuK\a
_diffrn_radiation_wavelength 1.54178
_diffrn_reflns_av_R_equivalents 0.0406
_diffrn_reflns_av_unetI/netI 0.0306
_diffrn_reflns_Laue_measured_fraction_full 0.993
_diffrn_reflns_Laue_measured_fraction_max 0.993
_diffrn_reflns_limit_h_max 16
_diffrn_reflns_limit_h_min -16
_diffrn_reflns_limit_k_max 30
_diffrn_reflns_limit_k_min -29
_diffrn_reflns_limit_l_max 12
_diffrn_reflns_limit_l_min -12
_diffrn_reflns_number 35451
_diffrn_reflns_point_group_measured_fraction_full 0.995
_diffrn_reflns_point_group_measured_fraction_max 0.994
_diffrn_reflns_theta_full 67.679
_diffrn_reflns_theta_max 68.122
_diffrn_reflns_theta_min 4.111
_diffrn_standards_number 0
_exptl_absorpt_coefficient_mu 0.932
_exptl_absorpt_correction_T_max 0.7531
_exptl_absorpt_correction_T_min 0.5840
_exptl_absorpt_correction_type multi-scan
_exptl_absorpt_process_details
;
SADABS-2016/2 (Bruker,2016/2) was used for absorption correction.
wR2(int) was 0.1403 before and 0.0732 after correction.
The Ratio of minimum to maximum transmission is 0.7755.
The \l/2 correction factor is Not present.
;
_exptl_crystal_colour colourless
_exptl_crystal_colour_primary colourless
_exptl_crystal_density_diffrn 1.102
_exptl_crystal_description block
_exptl_crystal_F_000 1296
_exptl_crystal_size_max 0.45
_exptl_crystal_size_mid 0.3
_exptl_crystal_size_min 0.26
_refine_diff_density_max 0.142
_refine_diff_density_min -0.227
_refine_diff_density_rms 0.026
_refine_ls_abs_structure_details
;
 Flack x determined using 2511 quotients [(I+)-(I-)]/[(I+)+(I-)]
 (Parsons, Flack and Wagner, Acta Cryst. B69 (2013) 249-259).
;
_refine_ls_abs_structure_Flack 0.023(8)
_refine_ls_extinction_method none
_refine_ls_goodness_of_fit_ref 1.024
_refine_ls_hydrogen_treatment constr
_refine_ls_matrix_type full
_refine_ls_number_parameters 415
_refine_ls_number_reflns 6754
_refine_ls_number_restraints 0
_refine_ls_restrained_S_all 1.024
_refine_ls_R_factor_all 0.0364
_refine_ls_R_factor_gt 0.0325
_refine_ls_shift/su_max 0.000
_refine_ls_shift/su_mean 0.000
_refine_ls_structure_factor_coef Fsqd
_refine_ls_weighting_details 'w=1/[\s^2^(Fo^2^)+(0.0550P)^2^+0.0700P] where P=(Fo^2^+2Fc^2^)/3'
_refine_ls_weighting_scheme calc
_refine_ls_wR_factor_gt 0.0854
_refine_ls_wR_factor_ref 0.0882
_reflns_Friedel_coverage 0.781
_reflns_Friedel_fraction_full 0.996
_reflns_Friedel_fraction_max 0.994
_reflns_number_gt 6163
_reflns_number_total 6754
_reflns_threshold_expression 'I > 2\s(I)'
_cod_data_source_file d3cc00708a2.cif
_cod_data_source_block cu_221208_hf_ph_model_dr_sq
_cod_depositor_comments 'Adding full bibliography for 7131446--7131447.cif.'
_cod_database_code 7131447
_shelx_shelxl_version_number 2018/3
_shelx_space_group_comment
;
The symmetry employed for this shelxl refinement is uniquely defined
by the following loop, which should always be used as a source of
symmetry information in preference to the above space-group names.
They are only intended as comments.
;
_shelx_estimated_absorpt_t_max 0.794
_shelx_estimated_absorpt_t_min 0.679
_olex2_refinement_description
;
1. Fixed Uiso
 At 1.2 times of:
  All C(H) groups, All C(H,H) groups
2.a Ternary CH refined with riding coordinates:
 C20(H20)
2.b Secondary CH2 refined with riding coordinates:
 C23(H23A,H23B)
2.c Aromatic/amide H refined with riding coordinates:
 C1(H1), C2(H2), C3(H3), C4(H4), C5(H5), C8(H8), C9(H9), C10(H10), C11(H11),
 C15(H15), C16(H16), C17(H17), C19(H19), C21(H21), C25(H25), C26(H26), C27(H27),
  C28(H28), C29(H29), C31(H31), C32(H32), C33(H33), C34(H34), C35(H35),
 C37(H37), C38(H38), C39(H39), C40(H40), C41(H41)
;
_platon_squeeze_void_probe_radius 1.20
_olex2_submission_special_instructions 'No special instructions were received'

loop_
_space_group_symop_operation_xyz
'x, y, z'
'-x, -y, z'
'-x+1/2, y+1/2, -z'
'x+1/2, -y+1/2, -z'

loop_
_atom_site_label
_atom_site_type_symbol
_atom_site_fract_x
_atom_site_fract_y
_atom_site_fract_z
_atom_site_U_iso_or_equiv
_atom_site_adp_type
_atom_site_occupancy
_atom_site_site_symmetry_order
_atom_site_calc_flag
_atom_site_refinement_flags_posn
_atom_site_refinement_flags_adp
_atom_site_refinement_flags_occupancy
_atom_site_disorder_assembly
_atom_site_disorder_group
P1 P 0.33497(4) 0.66163(2) 0.85289(5) 0.04860(14) Uani 1 1 d . . . . .
O1 O 0.82389(19) 0.68995(17) 0.7543(4) 0.1659(16) Uani 1 1 d . . . . .
O2 O 0.39421(12) 0.55547(6) 0.59720(17) 0.0650(4) Uani 1 1 d . . . . .
O3 O 0.40011(13) 0.70823(7) 0.84282(17) 0.0698(4) Uani 1 1 d . . . . .
N1 N 0.26577(12) 0.57820(7) 0.71499(16) 0.0500(4) Uani 1 1 d . . . . .
C1 C 0.7560(2) 0.65088(15) 0.3425(4) 0.0953(9) Uani 1 1 d . . . . .
H1 H 0.772135 0.686265 0.327189 0.114 Uiso 1 1 calc R U . . .
C2 C 0.8176(3) 0.6111(2) 0.3038(5) 0.1253(14) Uani 1 1 d . . . . .
H2 H 0.874791 0.619742 0.262628 0.150 Uiso 1 1 calc R U . . .
C3 C 0.7950(4) 0.5589(2) 0.3258(5) 0.1249(15) Uani 1 1 d . . . . .
H3 H 0.836856 0.532060 0.299540 0.150 Uiso 1 1 calc R U . . .
C4 C 0.7105(4) 0.54584(15) 0.3866(3) 0.1041(12) Uani 1 1 d . . . . .
H4 H 0.695665 0.510275 0.401710 0.125 Uiso 1 1 calc R U . . .
C5 C 0.6477(2) 0.58524(12) 0.4253(2) 0.0770(7) Uani 1 1 d . . . . .
H5 H 0.590455 0.576086 0.465604 0.092 Uiso 1 1 calc R U . . .
C6 C 0.66976(19) 0.63909(11) 0.4042(2) 0.0669(6) Uani 1 1 d . . . . .
C7 C 0.60352(16) 0.68322(10) 0.4407(2) 0.0597(5) Uani 1 1 d . . . . .
C8 C 0.58008(19) 0.72195(12) 0.3515(3) 0.0749(7) Uani 1 1 d . . . . .
H8 H 0.604510 0.718556 0.271320 0.090 Uiso 1 1 calc R U . . .
C9 C 0.5221(2) 0.76463(12) 0.3795(3) 0.0832(9) Uani 1 1 d . . . . .
H9 H 0.506129 0.789198 0.318124 0.100 Uiso 1 1 calc R U . . .
C10 C 0.4878(2) 0.77109(11) 0.4980(3) 0.0822(8) Uani 1 1 d . . . . .
H10 H 0.450310 0.800718 0.517581 0.099 Uiso 1 1 calc R U . . .
C11 C 0.50863(18) 0.73375(10) 0.5884(3) 0.0696(6) Uani 1 1 d . . . . .
H11 H 0.484627 0.738315 0.668507 0.084 Uiso 1 1 calc R U . . .
C12 C 0.56550(15) 0.68911(9) 0.5608(2) 0.0561(5) Uani 1 1 d . . . . .
C13 C 0.58411(14) 0.64921(8) 0.6620(2) 0.0523(5) Uani 1 1 d . . . . .
C14 C 0.67287(17) 0.64813(11) 0.7249(2) 0.0648(6) Uani 1 1 d . . . . .
C15 C 0.68982(18) 0.60970(12) 0.8166(3) 0.0745(7) Uani 1 1 d . . . . .
H15 H 0.748893 0.609243 0.858245 0.089 Uiso 1 1 calc R U . . .
C16 C 0.62067(19) 0.57290(11) 0.8456(3) 0.0709(6) Uani 1 1 d . . . . .
H16 H 0.632963 0.547126 0.905711 0.085 Uiso 1 1 calc R U . . .
C17 C 0.53255(17) 0.57409(9) 0.7855(2) 0.0582(5) Uani 1 1 d . . . . .
H17 H 0.485601 0.548937 0.805639 0.070 Uiso 1 1 calc R U . . .
C18 C 0.51250(14) 0.61217(8) 0.69538(19) 0.0488(4) Uani 1 1 d . . . . .
C19 C 0.7489(2) 0.68760(16) 0.6988(4) 0.0953(10) Uani 1 1 d . . . . .
H19 H 0.738068 0.712157 0.635541 0.114 Uiso 1 1 calc R U . . .
C20 C 0.41560(15) 0.61096(8) 0.63002(19) 0.0499(4) Uani 1 1 d . . . . .
H20 H 0.420989 0.631661 0.553052 0.060 Uiso 1 1 calc R U . . .
C21 C 0.31061(16) 0.54342(9) 0.6552(2) 0.0568(5) Uani 1 1 d . . . . .
H21 H 0.286082 0.508949 0.650628 0.068 Uiso 1 1 calc R U . . .
C22 C 0.32044(13) 0.62831(8) 0.69891(18) 0.0446(4) Uani 1 1 d . . . . .
C23 C 0.26242(16) 0.66877(9) 0.61925(19) 0.0550(5) Uani 1 1 d . . . . .
H23A H 0.204156 0.678362 0.664501 0.066 Uiso 1 1 calc R U . . .
H23B H 0.301080 0.700844 0.610503 0.066 Uiso 1 1 calc R U . . .
C24 C 0.23329(17) 0.65039(9) 0.4915(2) 0.0579(5) Uani 1 1 d . . . . .
C25 C 0.2804(2) 0.66892(13) 0.3864(2) 0.0788(8) Uani 1 1 d . . . . .
H25 H 0.333818 0.691217 0.395335 0.095 Uiso 1 1 calc R U . . .
C26 C 0.2503(4) 0.6552(2) 0.2700(3) 0.1124(14) Uani 1 1 d . . . . .
H26 H 0.283091 0.668152 0.200760 0.135 Uiso 1 1 calc R U . . .
C27 C 0.1726(4) 0.6227(2) 0.2548(3) 0.1210(16) Uani 1 1 d . . . . .
H27 H 0.151632 0.613981 0.175121 0.145 Uiso 1 1 calc R U . . .
C28 C 0.1247(3) 0.60257(16) 0.3568(4) 0.1062(12) Uani 1 1 d . . . . .
H28 H 0.072479 0.579547 0.346180 0.127 Uiso 1 1 calc R U . . .
C29 C 0.1546(2) 0.61679(12) 0.4755(3) 0.0792(7) Uani 1 1 d . . . . .
H29 H 0.121648 0.603709 0.544506 0.095 Uiso 1 1 calc R U . . .
C30 C 0.21502(17) 0.68072(9) 0.90491(19) 0.0541(5) Uani 1 1 d . . . . .
C31 C 0.13191(17) 0.64969(10) 0.8925(2) 0.0649(6) Uani 1 1 d . . . . .
H31 H 0.135136 0.617099 0.851498 0.078 Uiso 1 1 calc R U . . .
C32 C 0.0443(2) 0.66717(14) 0.9410(3) 0.0833(8) Uani 1 1 d . . . . .
H32 H -0.011308 0.646841 0.929495 0.100 Uiso 1 1 calc R U . . .
C33 C 0.0392(3) 0.71397(16) 1.0054(3) 0.0961(11) Uani 1 1 d . . . . .
H33 H -0.019319 0.725031 1.039655 0.115 Uiso 1 1 calc R U . . .
C34 C 0.1201(3) 0.74430(14) 1.0190(3) 0.0963(11) Uani 1 1 d . . . . .
H34 H 0.116378 0.776053 1.063358 0.116 Uiso 1 1 calc R U . . .
C35 C 0.2089(2) 0.72873(11) 0.9677(2) 0.0737(7) Uani 1 1 d . . . . .
H35 H 0.263225 0.750406 0.975802 0.088 Uiso 1 1 calc R U . . .
C36 C 0.37407(17) 0.61600(10) 0.9723(2) 0.0571(5) Uani 1 1 d . . . . .
C37 C 0.3255(2) 0.56925(10) 1.0025(2) 0.0668(6) Uani 1 1 d . . . . .
H37 H 0.273803 0.557636 0.954138 0.080 Uiso 1 1 calc R U . . .
C38 C 0.3547(3) 0.53997(12) 1.1055(3) 0.0957(11) Uani 1 1 d . . . . .
H38 H 0.322659 0.508609 1.126313 0.115 Uiso 1 1 calc R U . . .
C39 C 0.4317(4) 0.55766(18) 1.1770(3) 0.1132(14) Uani 1 1 d . . . . .
H39 H 0.450720 0.538291 1.246623 0.136 Uiso 1 1 calc R U . . .
C40 C 0.4798(3) 0.60323(19) 1.1463(4) 0.1060(12) Uani 1 1 d . . . . .
H40 H 0.532125 0.614564 1.193993 0.127 Uiso 1 1 calc R U . . .
C41 C 0.4510(2) 0.63228(13) 1.0451(3) 0.0807(8) Uani 1 1 d . . . . .
H41 H 0.483836 0.663500 1.025045 0.097 Uiso 1 1 calc R U . . .

loop_
_atom_site_aniso_label
_atom_site_aniso_U_11
_atom_site_aniso_U_22
_atom_site_aniso_U_33
_atom_site_aniso_U_23
_atom_site_aniso_U_13
_atom_site_aniso_U_12
P1 0.0564(3) 0.0486(3) 0.0407(2) -0.0052(2) -0.0026(2) -0.0034(2)
O1 0.0764(15) 0.245(4) 0.177(3) 0.068(3) -0.0428(17) -0.065(2)
O2 0.0643(9) 0.0564(9) 0.0743(10) -0.0219(8) 0.0135(8) -0.0055(7)
O3 0.0846(11) 0.0631(9) 0.0617(9) -0.0113(8) -0.0015(9) -0.0247(8)
N1 0.0538(9) 0.0535(9) 0.0427(8) -0.0033(8) 0.0010(7) -0.0097(8)
C1 0.0787(18) 0.110(2) 0.098(2) -0.008(2) 0.0190(16) -0.0042(16)
C2 0.094(2) 0.157(4) 0.125(3) -0.022(3) 0.027(2) 0.017(3)
C3 0.130(3) 0.132(4) 0.113(3) -0.028(3) 0.010(3) 0.038(3)
C4 0.156(4) 0.089(2) 0.0682(19) -0.0119(16) -0.003(2) 0.019(2)
C5 0.099(2) 0.0813(17) 0.0504(13) 0.0000(12) -0.0057(13) 0.0022(15)
C6 0.0693(13) 0.0800(16) 0.0513(12) 0.0003(11) -0.0052(11) -0.0018(12)
C7 0.0547(11) 0.0673(13) 0.0572(12) 0.0117(11) -0.0044(9) -0.0095(10)
C8 0.0681(14) 0.0895(18) 0.0672(15) 0.0267(15) -0.0006(13) -0.0144(13)
C9 0.0687(15) 0.0828(18) 0.098(2) 0.0441(17) -0.0044(14) -0.0091(14)
C10 0.0677(15) 0.0679(16) 0.111(2) 0.0318(16) 0.0133(15) 0.0038(13)
C11 0.0630(13) 0.0632(14) 0.0828(17) 0.0149(13) 0.0115(12) -0.0002(11)
C12 0.0503(10) 0.0562(12) 0.0617(12) 0.0112(10) -0.0003(9) -0.0095(9)
C13 0.0502(10) 0.0554(11) 0.0511(11) 0.0021(9) 0.0034(9) 0.0018(8)
C14 0.0502(11) 0.0813(15) 0.0629(13) 0.0056(12) -0.0013(10) -0.0004(11)
C15 0.0567(13) 0.0954(19) 0.0713(16) 0.0108(14) -0.0086(11) 0.0158(13)
C16 0.0702(14) 0.0721(15) 0.0704(15) 0.0186(13) 0.0005(13) 0.0217(12)
C17 0.0627(12) 0.0509(11) 0.0611(13) 0.0088(10) 0.0077(10) 0.0065(10)
C18 0.0492(10) 0.0491(11) 0.0481(11) 0.0013(9) 0.0050(8) 0.0030(8)
C19 0.0611(15) 0.130(3) 0.095(2) 0.018(2) -0.0122(14) -0.0255(16)
C20 0.0540(10) 0.0485(10) 0.0472(10) -0.0032(9) 0.0037(8) -0.0026(8)
C21 0.0648(12) 0.0505(11) 0.0552(12) -0.0064(10) 0.0005(11) -0.0096(9)
C22 0.0475(9) 0.0457(10) 0.0406(9) -0.0021(8) 0.0009(8) -0.0024(8)
C23 0.0620(11) 0.0547(12) 0.0484(12) 0.0001(9) -0.0026(9) 0.0087(10)
C24 0.0635(12) 0.0665(14) 0.0436(11) 0.0001(10) -0.0032(9) 0.0161(11)
C25 0.0862(17) 0.099(2) 0.0512(13) 0.0140(13) 0.0078(12) 0.0242(16)
C26 0.132(3) 0.158(4) 0.0464(15) 0.007(2) 0.0080(18) 0.051(3)
C27 0.146(4) 0.162(4) 0.0549(19) -0.030(2) -0.032(2) 0.061(4)
C28 0.104(2) 0.119(3) 0.095(3) -0.027(2) -0.046(2) 0.019(2)
C29 0.0765(16) 0.0958(19) 0.0653(15) -0.0071(14) -0.0180(13) 0.0036(15)
C30 0.0685(12) 0.0554(12) 0.0386(10) -0.0026(9) -0.0017(9) 0.0134(10)
C31 0.0627(13) 0.0678(14) 0.0643(14) -0.0101(11) 0.0087(10) 0.0097(11)
C32 0.0691(15) 0.100(2) 0.0811(18) -0.0050(17) 0.0144(13) 0.0149(15)
C33 0.092(2) 0.119(3) 0.0764(19) -0.0149(19) 0.0092(17) 0.049(2)
C34 0.119(3) 0.090(2) 0.080(2) -0.0331(17) -0.0121(19) 0.050(2)
C35 0.0913(18) 0.0679(15) 0.0620(15) -0.0171(12) -0.0150(13) 0.0174(13)
C36 0.0611(12) 0.0644(13) 0.0459(11) -0.0056(10) -0.0027(9) 0.0107(10)
C37 0.0914(17) 0.0614(13) 0.0477(11) 0.0001(10) 0.0008(12) 0.0102(13)
C38 0.152(3) 0.0713(17) 0.0638(16) 0.0078(14) 0.009(2) 0.026(2)
C39 0.164(4) 0.110(3) 0.0658(19) -0.0020(19) -0.034(2) 0.059(3)
C40 0.114(3) 0.125(3) 0.080(2) -0.007(2) -0.043(2) 0.032(2)
C41 0.0764(16) 0.097(2) 0.0687(16) -0.0106(15) -0.0227(13) 0.0092(14)

loop_
_atom_type_symbol
_atom_type_description
_atom_type_scat_dispersion_real
_atom_type_scat_dispersion_imag
_atom_type_scat_source
C C 0.0181 0.0091 'International Tables Vol C Tables 4.2.6.8 and 6.1.1.4'
H H 0.0000 0.0000 'International Tables Vol C Tables 4.2.6.8 and 6.1.1.4'
N N 0.0311 0.0180 'International Tables Vol C Tables 4.2.6.8 and 6.1.1.4'
O O 0.0492 0.0322 'International Tables Vol C Tables 4.2.6.8 and 6.1.1.4'
P P 0.2955 0.4335 'International Tables Vol C Tables 4.2.6.8 and 6.1.1.4'

loop_
_geom_angle_atom_site_label_1
_geom_angle_atom_site_label_2
_geom_angle_atom_site_label_3
_geom_angle
_geom_angle_site_symmetry_1
_geom_angle_site_symmetry_3
_geom_angle_publ_flag
O3 P1 C22 110.77(9) . . ?
O3 P1 C30 111.63(11) . . ?
O3 P1 C36 111.87(11) . . ?
C30 P1 C22 107.12(9) . . ?
C36 P1 C22 112.31(10) . . ?
C36 P1 C30 102.79(10) . . ?
C21 O2 C20 105.93(16) . . ?
C21 N1 C22 106.37(16) . . ?
C2 C1 H1 119.4 . . ?
C2 C1 C6 121.2(4) . . ?
C6 C1 H1 119.4 . . ?
C1 C2 H2 119.9 . . ?
C3 C2 C1 120.1(4) . . ?
C3 C2 H2 119.9 . . ?
C2 C3 H3 119.9 . . ?
C2 C3 C4 120.2(4) . . ?
C4 C3 H3 119.9 . . ?
C3 C4 H4 119.8 . . ?
C3 C4 C5 120.4(4) . . ?
C5 C4 H4 119.8 . . ?
C4 C5 H5 119.8 . . ?
C4 C5 C6 120.4(3) . . ?
C6 C5 H5 119.8 . . ?
C1 C6 C5 117.8(3) . . ?
C1 C6 C7 119.5(3) . . ?
C5 C6 C7 122.7(2) . . ?
C8 C7 C6 118.4(2) . . ?
C12 C7 C6 123.5(2) . . ?
C12 C7 C8 118.1(2) . . ?
C7 C8 H8 119.2 . . ?
C9 C8 C7 121.7(3) . . ?
C9 C8 H8 119.2 . . ?
C8 C9 H9 120.0 . . ?
C10 C9 C8 119.9(3) . . ?
C10 C9 H9 120.0 . . ?
C9 C10 H10 119.9 . . ?
C9 C10 C11 120.2(3) . . ?
C11 C10 H10 119.9 . . ?
C10 C11 H11 119.7 . . ?
C10 C11 C12 120.7(3) . . ?
C12 C11 H11 119.7 . . ?
C7 C12 C13 122.3(2) . . ?
C11 C12 C7 119.3(2) . . ?
C11 C12 C13 118.4(2) . . ?
C14 C13 C12 120.86(19) . . ?
C14 C13 C18 118.7(2) . . ?
C18 C13 C12 120.46(18) . . ?
C13 C14 C19 121.3(2) . . ?
C15 C14 C13 120.0(2) . . ?
C15 C14 C19 118.7(2) . . ?
C14 C15 H15 119.6 . . ?
C16 C15 C14 120.7(2) . . ?
C16 C15 H15 119.6 . . ?
C15 C16 H16 120.2 . . ?
C15 C16 C17 119.7(2) . . ?
C17 C16 H16 120.2 . . ?
C16 C17 H17 119.4 . . ?
C16 C17 C18 121.2(2) . . ?
C18 C17 H17 119.4 . . ?
C13 C18 C20 121.15(18) . . ?
C17 C18 C13 119.6(2) . . ?
C17 C18 C20 119.16(19) . . ?
O1 C19 C14 123.8(3) . . ?
O1 C19 H19 118.1 . . ?
C14 C19 H19 118.1 . . ?
O2 C20 C18 108.01(17) . . ?
O2 C20 H20 108.4 . . ?
O2 C20 C22 102.04(15) . . ?
C18 C20 H20 108.4 . . ?
C18 C20 C22 121.01(17) . . ?
C22 C20 H20 108.4 . . ?
O2 C21 H21 119.8 . . ?
N1 C21 O2 120.42(19) . . ?
N1 C21 H21 119.8 . . ?
N1 C22 P1 109.42(13) . . ?
N1 C22 C20 104.27(15) . . ?
N1 C22 C23 111.02(16) . . ?
C20 C22 P1 116.96(13) . . ?
C23 C22 P1 104.61(13) . . ?
C23 C22 C20 110.65(16) . . ?
C22 C23 H23A 108.2 . . ?
C22 C23 H23B 108.2 . . ?
H23A C23 H23B 107.4 . . ?
C24 C23 C22 116.20(18) . . ?
C24 C23 H23A 108.2 . . ?
C24 C23 H23B 108.2 . . ?
C25 C24 C23 121.2(2) . . ?
C25 C24 C29 118.1(2) . . ?
C29 C24 C23 120.7(2) . . ?
C24 C25 H25 119.3 . . ?
C26 C25 C24 121.4(4) . . ?
C26 C25 H25 119.3 . . ?
C25 C26 H26 119.9 . . ?
C27 C26 C25 120.3(3) . . ?
C27 C26 H26 119.9 . . ?
C26 C27 H27 119.9 . . ?
C26 C27 C28 120.2(3) . . ?
C28 C27 H27 119.9 . . ?
C27 C28 H28 120.1 . . ?
C27 C28 C29 119.7(4) . . ?
C29 C28 H28 120.1 . . ?
C24 C29 C28 120.2(3) . . ?
C24 C29 H29 119.9 . . ?
C28 C29 H29 119.9 . . ?
C31 C30 P1 125.08(16) . . ?
C35 C30 P1 115.9(2) . . ?
C35 C30 C31 118.9(2) . . ?
C30 C31 H31 119.9 . . ?
C32 C31 C30 120.3(2) . . ?
C32 C31 H31 119.9 . . ?
C31 C32 H32 119.7 . . ?
C33 C32 C31 120.5(3) . . ?
C33 C32 H32 119.7 . . ?
C32 C33 H33 120.2 . . ?
C34 C33 C32 119.6(3) . . ?
C34 C33 H33 120.2 . . ?
C33 C34 H34 119.3 . . ?
C33 C34 C35 121.3(3) . . ?
C35 C34 H34 119.3 . . ?
C30 C35 C34 119.3(3) . . ?
C30 C35 H35 120.4 . . ?
C34 C35 H35 120.4 . . ?
C37 C36 P1 123.97(18) . . ?
C41 C36 P1 116.5(2) . . ?
C41 C36 C37 119.2(2) . . ?
C36 C37 H37 120.2 . . ?
C38 C37 C36 119.6(3) . . ?
C38 C37 H37 120.2 . . ?
C37 C38 H38 120.1 . . ?
C39 C38 C37 119.7(4) . . ?
C39 C38 H38 120.1 . . ?
C38 C39 H39 119.7 . . ?
C40 C39 C38 120.5(3) . . ?
C40 C39 H39 119.7 . . ?
C39 C40 H40 120.0 . . ?
C39 C40 C41 119.9(3) . . ?
C41 C40 H40 120.0 . . ?
C36 C41 H41 119.5 . . ?
C40 C41 C36 121.1(3) . . ?
C40 C41 H41 119.5 . . ?

loop_
_geom_bond_atom_site_label_1
_geom_bond_atom_site_label_2
_geom_bond_distance
_geom_bond_site_symmetry_2
_geom_bond_publ_flag
P1 O3 1.4787(16) . ?
P1 C22 1.866(2) . ?
P1 C30 1.811(2) . ?
P1 C36 1.803(2) . ?
O1 C19 1.196(4) . ?
O2 C20 1.466(3) . ?
O2 C21 1.345(3) . ?
N1 C21 1.248(3) . ?
N1 C22 1.476(2) . ?
C1 H1 0.9300 . ?
C1 C2 1.376(5) . ?
C1 C6 1.394(4) . ?
C2 H2 0.9300 . ?
C2 C3 1.368(7) . ?
C3 H3 0.9300 . ?
C3 C4 1.376(7) . ?
C4 H4 0.9300 . ?
C4 C5 1.379(5) . ?
C5 H5 0.9300 . ?
C5 C6 1.404(4) . ?
C6 C7 1.489(4) . ?
C7 C8 1.403(4) . ?
C7 C12 1.401(3) . ?
C8 H8 0.9300 . ?
C8 C9 1.370(4) . ?
C9 H9 0.9300 . ?
C9 C10 1.368(5) . ?
C10 H10 0.9300 . ?
C10 C11 1.381(4) . ?
C11 H11 0.9300 . ?
C11 C12 1.400(4) . ?
C12 C13 1.501(3) . ?
C13 C14 1.399(3) . ?
C13 C18 1.403(3) . ?
C14 C15 1.399(4) . ?
C14 C19 1.470(4) . ?
C15 H15 0.9300 . ?
C15 C16 1.364(4) . ?
C16 H16 0.9300 . ?
C16 C17 1.377(4) . ?
C17 H17 0.9300 . ?
C17 C18 1.389(3) . ?
C18 C20 1.511(3) . ?
C19 H19 0.9300 . ?
C20 H20 0.9800 . ?
C20 C22 1.569(3) . ?
C21 H21 0.9300 . ?
C22 C23 1.551(3) . ?
C23 H23A 0.9700 . ?
C23 H23B 0.9700 . ?
C23 C24 1.504(3) . ?
C24 C25 1.385(4) . ?
C24 C29 1.386(4) . ?
C25 H25 0.9300 . ?
C25 C26 1.363(5) . ?
C26 H26 0.9300 . ?
C26 C27 1.357(6) . ?
C27 H27 0.9300 . ?
C27 C28 1.377(7) . ?
C28 H28 0.9300 . ?
C28 C29 1.389(4) . ?
C29 H29 0.9300 . ?
C30 C31 1.393(4) . ?
C30 C35 1.384(3) . ?
C31 H31 0.9300 . ?
C31 C32 1.387(4) . ?
C32 H32 0.9300 . ?
C32 C33 1.365(5) . ?
C33 H33 0.9300 . ?
C33 C34 1.359(6) . ?
C34 H34 0.9300 . ?
C34 C35 1.399(5) . ?
C35 H35 0.9300 . ?
C36 C37 1.390(4) . ?
C36 C41 1.381(4) . ?
C37 H37 0.9300 . ?
C37 C38 1.388(4) . ?
C38 H38 0.9300 . ?
C38 C39 1.385(6) . ?
C39 H39 0.9300 . ?
C39 C40 1.363(6) . ?
C40 H40 0.9300 . ?
C40 C41 1.369(5) . ?
C41 H41 0.9300 . ?

loop_
_geom_torsion_atom_site_label_1
_geom_torsion_atom_site_label_2
_geom_torsion_atom_site_label_3
_geom_torsion_atom_site_label_4
_geom_torsion
_geom_torsion_site_symmetry_1
_geom_torsion_site_symmetry_2
_geom_torsion_site_symmetry_3
_geom_torsion_site_symmetry_4
_geom_torsion_publ_flag
P1 C22 C23 C24 -175.49(16) . . . . ?
P1 C30 C31 C32 177.0(2) . . . . ?
P1 C30 C35 C34 -175.2(2) . . . . ?
P1 C36 C37 C38 -172.4(2) . . . . ?
P1 C36 C41 C40 173.1(3) . . . . ?
O2 C20 C22 P1 130.50(14) . . . . ?
O2 C20 C22 N1 9.55(19) . . . . ?
O2 C20 C22 C23 -109.88(18) . . . . ?
O3 P1 C22 N1 172.65(13) . . . . ?
O3 P1 C22 C20 54.45(17) . . . . ?
O3 P1 C22 C23 -68.34(16) . . . . ?
O3 P1 C30 C31 162.1(2) . . . . ?
O3 P1 C30 C35 -21.8(2) . . . . ?
O3 P1 C36 C37 179.18(19) . . . . ?
O3 P1 C36 C41 6.2(2) . . . . ?
N1 C22 C23 C24 -57.6(2) . . . . ?
C1 C2 C3 C4 0.0(8) . . . . ?
C1 C6 C7 C8 48.3(4) . . . . ?
C1 C6 C7 C12 -129.7(3) . . . . ?
C2 C1 C6 C5 -0.2(5) . . . . ?
C2 C1 C6 C7 -178.0(4) . . . . ?
C2 C3 C4 C5 0.4(7) . . . . ?
C3 C4 C5 C6 -0.6(5) . . . . ?
C4 C5 C6 C1 0.5(4) . . . . ?
C4 C5 C6 C7 178.3(3) . . . . ?
C5 C6 C7 C8 -129.5(3) . . . . ?
C5 C6 C7 C12 52.5(3) . . . . ?
C6 C1 C2 C3 -0.1(7) . . . . ?
C6 C7 C8 C9 -177.9(2) . . . . ?
C6 C7 C12 C11 176.0(2) . . . . ?
C6 C7 C12 C13 -3.6(3) . . . . ?
C7 C8 C9 C10 1.9(4) . . . . ?
C7 C12 C13 C14 77.4(3) . . . . ?
C7 C12 C13 C18 -102.6(2) . . . . ?
C8 C7 C12 C11 -2.0(3) . . . . ?
C8 C7 C12 C13 178.4(2) . . . . ?
C8 C9 C10 C11 -2.2(4) . . . . ?
C9 C10 C11 C12 0.5(4) . . . . ?
C10 C11 C12 C7 1.7(4) . . . . ?
C10 C11 C12 C13 -178.7(2) . . . . ?
C11 C12 C13 C14 -102.2(3) . . . . ?
C11 C12 C13 C18 77.8(3) . . . . ?
C12 C7 C8 C9 0.3(4) . . . . ?
C12 C13 C14 C15 -178.2(2) . . . . ?
C12 C13 C14 C19 3.2(4) . . . . ?
C12 C13 C18 C17 177.2(2) . . . . ?
C12 C13 C18 C20 0.6(3) . . . . ?
C13 C14 C15 C16 0.2(4) . . . . ?
C13 C14 C19 O1 176.2(4) . . . . ?
C13 C18 C20 O2 132.4(2) . . . . ?
C13 C18 C20 C22 -110.7(2) . . . . ?
C14 C13 C18 C17 -2.8(3) . . . . ?
C14 C13 C18 C20 -179.4(2) . . . . ?
C14 C15 C16 C17 -1.1(4) . . . . ?
C15 C14 C19 O1 -2.4(6) . . . . ?
C15 C16 C17 C18 0.0(4) . . . . ?
C16 C17 C18 C13 1.9(3) . . . . ?
C16 C17 C18 C20 178.6(2) . . . . ?
C17 C18 C20 O2 -44.2(2) . . . . ?
C17 C18 C20 C22 72.7(3) . . . . ?
C18 C13 C14 C15 1.8(4) . . . . ?
C18 C13 C14 C19 -176.8(3) . . . . ?
C18 C20 C22 P1 10.7(2) . . . . ?
C18 C20 C22 N1 -110.26(19) . . . . ?
C18 C20 C22 C23 130.3(2) . . . . ?
C19 C14 C15 C16 178.8(3) . . . . ?
C20 O2 C21 N1 4.0(3) . . . . ?
C20 C22 C23 C24 57.7(2) . . . . ?
C21 O2 C20 C18 120.39(19) . . . . ?
C21 O2 C20 C22 -8.2(2) . . . . ?
C21 N1 C22 P1 -133.57(16) . . . . ?
C21 N1 C22 C20 -7.7(2) . . . . ?
C21 N1 C22 C23 111.5(2) . . . . ?
C22 P1 C30 C31 40.6(2) . . . . ?
C22 P1 C30 C35 -143.19(18) . . . . ?
C22 P1 C36 C37 -55.5(2) . . . . ?
C22 P1 C36 C41 131.5(2) . . . . ?
C22 N1 C21 O2 2.7(3) . . . . ?
C22 C23 C24 C25 -105.1(3) . . . . ?
C22 C23 C24 C29 78.8(3) . . . . ?
C23 C24 C25 C26 -175.6(3) . . . . ?
C23 C24 C29 C28 176.1(3) . . . . ?
C24 C25 C26 C27 0.0(5) . . . . ?
C25 C24 C29 C28 -0.1(4) . . . . ?
C25 C26 C27 C28 -1.2(6) . . . . ?
C26 C27 C28 C29 1.7(6) . . . . ?
C27 C28 C29 C24 -1.1(5) . . . . ?
C29 C24 C25 C26 0.6(4) . . . . ?
C30 P1 C22 N1 -65.38(15) . . . . ?
C30 P1 C22 C20 176.42(15) . . . . ?
C30 P1 C22 C23 53.63(16) . . . . ?
C30 P1 C36 C37 59.3(2) . . . . ?
C30 P1 C36 C41 -113.7(2) . . . . ?
C30 C31 C32 C33 -2.4(5) . . . . ?
C31 C30 C35 C34 1.2(4) . . . . ?
C31 C32 C33 C34 1.8(5) . . . . ?
C32 C33 C34 C35 0.4(5) . . . . ?
C33 C34 C35 C30 -1.9(5) . . . . ?
C35 C30 C31 C32 0.9(4) . . . . ?
C36 P1 C22 N1 46.76(16) . . . . ?
C36 P1 C22 C20 -71.44(17) . . . . ?
C36 P1 C22 C23 165.77(14) . . . . ?
C36 P1 C30 C31 -77.9(2) . . . . ?
C36 P1 C30 C35 98.3(2) . . . . ?
C36 C37 C38 C39 0.1(4) . . . . ?
C37 C36 C41 C40 -0.2(4) . . . . ?
C37 C38 C39 C40 -0.8(5) . . . . ?
C38 C39 C40 C41 1.0(6) . . . . ?
C39 C40 C41 C36 -0.5(5) . . . . ?
C41 C36 C37 C38 0.4(4) . . . . ?

loop_
_platon_squeeze_void_nr
_platon_squeeze_void_average_x
_platon_squeeze_void_average_y
_platon_squeeze_void_average_z
_platon_squeeze_void_volume
_platon_squeeze_void_count_electrons
_platon_squeeze_void_content
1 0.000 0.500 -0.176 285 50 ' '
2 0.500 1.000 0.176 284 50 ' '
3 0.253 0.350 0.064 18 1 ' '
4 0.747 0.650 0.064 18 1 ' '
5 0.247 0.850 0.935 18 1 ' '
6 0.753 0.150 0.935 18 1 ' '
